data_4085084
loop_
_publ_author_name
'Jende, Lars N.'
'Hollfelder, Christoph O.'
'Maichle-M\"ossmer, C\"acilia'
'Anwander, Reiner'

_publ_section_title
;
 Rare-Earth-Metal Allyl Complexes Supported by the
 [2-(N,N-Dimethylamino)ethyl]tetramethylcyclopentadienyl Ligand:
 Structural Characterization, Reactivity, and Isoprene Polymerization
;
_journal_issue 1
_journal_name_full Organometallics
_journal_page_first 32
_journal_paper_doi 10.1021/om500725g
_journal_volume 34
_journal_year 2015
_chemical_formula_sum 'C19 H32 Lu N'
_chemical_formula_weight 449.43
_chemical_name_systematic
; 
 ? 
;
_space_group_IT_number 4
_symmetry_cell_setting monoclinic
_symmetry_space_group_name_Hall 'P 2yb'
_symmetry_space_group_name_H-M 'P 1 21 1'
_atom_sites_solution_hydrogens geom
_atom_sites_solution_primary direct
_atom_sites_solution_secondary difmap
_audit_creation_method SHELXL-97
_cell_angle_alpha 90.00
_cell_angle_beta 114.482(8)
_cell_angle_gamma 90.00
_cell_formula_units_Z 2
_cell_length_a 8.4482(9)
_cell_length_b 13.9076(10)
_cell_length_c 8.5517(9)
_cell_measurement_temperature 173(2)
_cell_volume 914.44(16)
_computing_cell_refinement X-AREA
_computing_data_collection X-AREA
_computing_data_reduction X-AREA
_computing_structure_refinement 'SHELXL-97 (Sheldrick, 1997)'
_computing_structure_solution 'SHELXS-97 (Sheldrick, 1990)'
_diffrn_ambient_temperature 173(2)
_diffrn_measured_fraction_theta_full 0.994
_diffrn_measured_fraction_theta_max 0.994
_diffrn_measurement_device_type 'STOE IPDS II'
_diffrn_measurement_method omega-scans
_diffrn_radiation_monochromator graphite
_diffrn_radiation_source 'fine-focus sealed tube'
_diffrn_radiation_type MoK\a
_diffrn_radiation_wavelength 0.71073
_diffrn_reflns_av_R_equivalents 0.0381
_diffrn_reflns_av_sigmaI/netI 0.0245
_diffrn_reflns_limit_h_max 10
_diffrn_reflns_limit_h_min -10
_diffrn_reflns_limit_k_max 17
_diffrn_reflns_limit_k_min -17
_diffrn_reflns_limit_l_max 10
_diffrn_reflns_limit_l_min -10
_diffrn_reflns_number 14316
_diffrn_reflns_theta_full 27.10
_diffrn_reflns_theta_max 27.10
_diffrn_reflns_theta_min 4.79
_exptl_absorpt_coefficient_mu 5.393
_exptl_absorpt_correction_T_max 0.72648
_exptl_absorpt_correction_T_min 0.41399
_exptl_absorpt_correction_type empirical
_exptl_absorpt_process_details mulabs
_exptl_crystal_colour colourless
_exptl_crystal_density_diffrn 1.632
_exptl_crystal_density_method 'not measured'
_exptl_crystal_description plate
_exptl_crystal_F_000 448
_exptl_crystal_size_max 0.40
_exptl_crystal_size_mid 0.25
_exptl_crystal_size_min 0.05
_refine_diff_density_max 0.515
_refine_diff_density_min -0.973
_refine_diff_density_rms 0.073
_refine_ls_abs_structure_details 'Flack H D (1983), Acta Cryst. A39, 876-881'
_refine_ls_abs_structure_Flack -0.019(12)
_refine_ls_extinction_coef 0.0071(5)
_refine_ls_extinction_expression Fc^*^=kFc[1+0.001xFc^2^\l^3^/sin(2\q)]^-1/4^
_refine_ls_extinction_method SHELXL
_refine_ls_goodness_of_fit_ref 1.051
_refine_ls_hydrogen_treatment constr
_refine_ls_matrix_type full
_refine_ls_number_parameters 197
_refine_ls_number_reflns 3944
_refine_ls_number_restraints 7
_refine_ls_restrained_S_all 1.054
_refine_ls_R_factor_all 0.0198
_refine_ls_R_factor_gt 0.0179
_refine_ls_shift/su_max 0.008
_refine_ls_shift/su_mean 0.000
_refine_ls_structure_factor_coef Fsqd
_refine_ls_weighting_details 'calc w=1/[\s^2^(Fo^2^)+(0.0189P)^2^+0.6714P] where P=(Fo^2^+2Fc^2^)/3'
_refine_ls_weighting_scheme calc
_refine_ls_wR_factor_gt 0.0394
_refine_ls_wR_factor_ref 0.0399
_reflns_number_gt 3772
_reflns_number_total 3944
_reflns_threshold_expression >2sigma(I)
_cod_data_source_file om500725g_si_003.cif
_cod_data_source_block 1c(mullj116d)
_cod_depositor_comments 'Adding full bibliography for 4085082--4085086.cif.'
_cod_original_cell_volume 914.44(15)
_cod_original_sg_symbol_H-M P21
_cod_database_code 4085084

loop_
_symmetry_equiv_pos_as_xyz
'x, y, z'
'-x, y+1/2, -z'

loop_
_atom_site_label
_atom_site_type_symbol
_atom_site_fract_x
_atom_site_fract_y
_atom_site_fract_z
_atom_site_U_iso_or_equiv
_atom_site_adp_type
_atom_site_occupancy
_atom_site_symmetry_multiplicity
_atom_site_calc_flag
_atom_site_refinement_flags
C1 C 0.0227(8) 0.1812(4) 0.7655(8) 0.0151(12) Uani 1 1 d .
C2 C -0.0432(4) 0.2133(2) 0.5928(5) 0.0184(7) Uani 1 1 d .
C3 C 0.0858(5) 0.1954(2) 0.5307(5) 0.0192(7) Uani 1 1 d .
C4 C 0.2317(5) 0.1523(3) 0.6642(5) 0.0231(8) Uani 1 1 d .
C5 C 0.1937(11) 0.1440(5) 0.8083(11) 0.0230(15) Uani 1 1 d .
C6 C -0.0741(5) 0.1770(3) 0.8788(5) 0.0281(8) Uani 1 1 d .
H6A H -0.0846 0.2420 0.9178 0.042 Uiso 1 1 calc R
H6B H -0.0103 0.1361 0.9786 0.042 Uiso 1 1 calc R
H6C H -0.1903 0.1502 0.8138 0.042 Uiso 1 1 calc R
C7 C -0.2254(5) 0.2493(3) 0.4930(5) 0.0276(8) Uani 1 1 d .
H7A H -0.2477 0.2555 0.3715 0.041 Uiso 1 1 calc R
H7B H -0.2390 0.3121 0.5377 0.041 Uiso 1 1 calc R
H7C H -0.3083 0.2037 0.5046 0.041 Uiso 1 1 calc R
C8 C 0.0778(7) 0.2205(4) 0.3549(7) 0.0288(11) Uani 1 1 d .
H8A H 0.1034 0.1622 0.3029 0.035 Uiso 1 1 calc R
H8B H -0.0414 0.2419 0.2797 0.035 Uiso 1 1 calc R
C9 C 0.3865(6) 0.1074(3) 0.6480(7) 0.0369(10) Uani 1 1 d .
H9A H 0.4936 0.1366 0.7320 0.055 Uiso 1 1 calc R
H9B H 0.3787 0.1184 0.5318 0.055 Uiso 1 1 calc R
H9C H 0.3879 0.0381 0.6695 0.055 Uiso 1 1 calc R
C10 C 0.2992(6) 0.0907(3) 0.9738(6) 0.0360(10) Uani 1 1 d .
H10A H 0.4226 0.0925 0.9958 0.054 Uiso 1 1 calc R
H10B H 0.2600 0.0237 0.9633 0.054 Uiso 1 1 calc R
H10C H 0.2830 0.1215 1.0693 0.054 Uiso 1 1 calc R
C11 C 0.2051(6) 0.2986(3) 0.3636(6) 0.0303(9) Uani 1 1 d .
H11A H 0.3248 0.2729 0.4212 0.036 Uiso 1 1 calc R
H11B H 0.1858 0.3171 0.2453 0.036 Uiso 1 1 calc R
C12 C 0.0180(8) 0.4309(4) 0.3625(8) 0.0359(13) Uani 1 1 d .
H12A H -0.0720 0.3913 0.3750 0.054 Uiso 1 1 calc R
H12B H -0.0054 0.4361 0.2406 0.054 Uiso 1 1 calc R
H12C H 0.0172 0.4952 0.4091 0.054 Uiso 1 1 calc R
C13 C 0.3224(7) 0.4552(3) 0.4565(7) 0.0416(11) Uani 1 1 d .
H13A H 0.4376 0.4251 0.5075 0.062 Uiso 1 1 calc R
H13B H 0.3213 0.5122 0.5234 0.062 Uiso 1 1 calc R
H13C H 0.2961 0.4741 0.3379 0.062 Uiso 1 1 calc R
C14 C 0.4418(5) 0.3229(9) 1.0601(5) 0.0345(12) Uani 1 1 d .
H14A H 0.3795 0.3818 1.0399 0.041 Uiso 1 1 calc R
H14B H 0.4457 0.2815 1.1501 0.041 Uiso 1 1 calc R
C15 C 0.5260(5) 0.2976(3) 0.9597(6) 0.0355(10) Uani 1 1 d .
H15 H 0.5859 0.2379 0.9867 0.043 Uiso 1 1 calc R
C16 C 0.5353(5) 0.3474(4) 0.8250(6) 0.0342(15) Uani 1 1 d .
H16A H 0.4782 0.4076 0.7914 0.041 Uiso 1 1 calc R
H16B H 0.5987 0.3215 0.7654 0.041 Uiso 1 1 calc R
C17 C 0.0084(7) 0.4139(3) 0.8610(8) 0.0428(12) Uani 1 1 d .
H17A H 0.0987 0.3838 0.9559 0.051 Uiso 1 1 calc R
H17B H -0.1093 0.3958 0.8297 0.051 Uiso 1 1 calc R
C18 C 0.0469(12) 0.4817(6) 0.7715(14) 0.045(2) Uani 1 1 d U
H18 H -0.0506 0.5082 0.6786 0.054 Uiso 1 1 calc R
C19 C 0.2027(14) 0.5187(6) 0.7919(15) 0.039(2) Uani 1 1 d .
H19A H 0.3066 0.4960 0.8819 0.047 Uiso 1 1 calc R
H19B H 0.2080 0.5673 0.7162 0.047 Uiso 1 1 calc R
N1 N 0.1902(5) 0.3859(2) 0.4574(5) 0.0280(7) Uani 1 1 d .
Lu1 Lu 0.208332(14) 0.33146(4) 0.749156(14) 0.01725(5) Uani 1 1 d .

loop_
_atom_site_aniso_label
_atom_site_aniso_U_11
_atom_site_aniso_U_22
_atom_site_aniso_U_33
_atom_site_aniso_U_23
_atom_site_aniso_U_13
_atom_site_aniso_U_12
C1 0.0081(18) 0.017(2) 0.017(2) 0.0044(17) 0.0017(16) -0.0011(16)
C2 0.0161(16) 0.0142(16) 0.0222(18) -0.0011(13) 0.0053(13) -0.0021(13)
C3 0.0208(17) 0.0149(16) 0.0237(18) -0.0033(13) 0.0112(14) -0.0048(13)
C4 0.0240(18) 0.0167(18) 0.031(2) -0.0036(15) 0.0131(16) 0.0014(14)
C5 0.023(3) 0.016(3) 0.028(3) 0.007(2) 0.009(3) 0.004(2)
C6 0.031(2) 0.030(2) 0.029(2) 0.0056(16) 0.0176(17) -0.0006(16)
C7 0.0173(17) 0.033(2) 0.027(2) 0.0019(16) 0.0041(15) 0.0033(15)
C8 0.039(3) 0.030(3) 0.023(2) -0.0041(18) 0.019(2) -0.003(2)
C9 0.030(2) 0.027(2) 0.060(3) -0.005(2) 0.026(2) 0.0043(18)
C10 0.029(2) 0.037(2) 0.036(2) 0.0180(19) 0.0069(18) 0.0060(18)
C11 0.045(2) 0.028(2) 0.028(2) 0.0006(15) 0.0243(19) -0.0016(16)
C12 0.049(4) 0.027(3) 0.035(3) 0.012(2) 0.021(3) 0.007(2)
C13 0.056(3) 0.033(2) 0.049(3) 0.003(2) 0.035(2) -0.012(2)
C14 0.0243(15) 0.045(4) 0.0242(15) 0.001(3) 0.0001(12) -0.004(3)
C15 0.0129(16) 0.041(2) 0.041(2) -0.0019(17) -0.0007(16) 0.0010(15)
C16 0.0207(15) 0.038(5) 0.046(2) -0.009(2) 0.0167(15) -0.0019(18)
C17 0.040(2) 0.033(2) 0.071(3) -0.009(2) 0.038(3) 0.004(2)
C18 0.049(4) 0.036(4) 0.057(4) -0.003(3) 0.031(3) 0.015(3)
C19 0.040(4) 0.023(4) 0.058(6) -0.001(3) 0.024(4) 0.001(3)
N1 0.040(2) 0.0187(17) 0.0326(19) 0.0025(14) 0.0217(16) -0.0026(14)
Lu1 0.01575(7) 0.01687(7) 0.01935(7) -0.00081(19) 0.00749(4) 0.00130(18)

loop_
_atom_type_symbol
_atom_type_description
_atom_type_scat_dispersion_real
_atom_type_scat_dispersion_imag
_atom_type_scat_source
C C 0.0033 0.0016 'International Tables Vol C Tables 4.2.6.8 and 6.1.1.4'
H H 0.0000 0.0000 'International Tables Vol C Tables 4.2.6.8 and 6.1.1.4'
N N 0.0061 0.0033 'International Tables Vol C Tables 4.2.6.8 and 6.1.1.4'
Lu Lu -0.4720 5.8584 'International Tables Vol C Tables 4.2.6.8 and 6.1.1.4'

loop_
_geom_angle_atom_site_label_1
_geom_angle_atom_site_label_2
_geom_angle_atom_site_label_3
_geom_angle
C2 C1 C5 107.4(6)
C2 C1 C6 126.8(5)
C5 C1 C6 125.5(6)
C2 C1 Lu1 71.5(3)
C5 C1 Lu1 75.1(4)
C6 C1 Lu1 123.7(4)
C1 C2 C3 107.7(4)
C1 C2 C7 124.4(4)
C3 C2 C7 127.6(3)
C1 C2 Lu1 77.1(3)
C3 C2 Lu1 73.1(2)
C7 C2 Lu1 120.8(2)
C2 C3 C4 108.6(3)
C2 C3 C8 127.2(4)
C4 C3 C8 124.1(4)
C2 C3 Lu1 74.8(2)
C4 C3 Lu1 76.8(2)
C8 C3 Lu1 113.1(3)
C5 C4 C3 107.7(4)
C5 C4 C9 124.8(5)
C3 C4 C9 126.7(4)
C5 C4 Lu1 76.4(3)
C3 C4 Lu1 71.5(2)
C9 C4 Lu1 125.9(3)
C4 C5 C1 108.6(6)
C4 C5 C10 127.0(6)
C1 C5 C10 123.7(7)
C4 C5 Lu1 73.0(3)
C1 C5 Lu1 73.7(4)
C10 C5 Lu1 126.8(5)
C11 C8 C3 112.2(4)
N1 C11 C8 113.3(4)
C15 C14 Lu1 74.9(2)
C14 C15 C16 128.5(6)
C14 C15 Lu1 74.4(2)
C16 C15 Lu1 74.2(2)
C15 C16 Lu1 74.9(2)
C18 C17 Lu1 75.2(4)
C17 C18 C19 130.4(10)
C17 C18 Lu1 74.3(4)
C19 C18 Lu1 78.4(5)
C18 C19 Lu1 71.3(5)
C13 N1 C12 107.2(4)
C13 N1 C11 107.2(3)
C12 N1 C11 109.5(4)
C13 N1 Lu1 117.4(3)
C12 N1 Lu1 108.0(3)
C11 N1 Lu1 107.5(2)
C17 Lu1 C18 30.5(2)
C17 Lu1 N1 117.11(16)
C18 Lu1 N1 90.7(2)
C17 Lu1 C3 118.63(15)
C18 Lu1 C3 126.5(2)
N1 Lu1 C3 70.31(11)
C17 Lu1 C16 132.86(17)
C18 Lu1 C16 117.6(3)
N1 Lu1 C16 81.02(13)
C3 Lu1 C16 108.37(14)
C17 Lu1 C14 88.6(2)
C18 Lu1 C14 99.5(3)
N1 Lu1 C14 137.22(15)
C3 Lu1 C14 128.7(3)
C16 Lu1 C14 57.36(14)
C17 Lu1 C2 87.07(14)
C18 Lu1 C2 102.1(2)
N1 Lu1 C2 88.82(11)
C3 Lu1 C2 32.06(11)
C16 Lu1 C2 138.92(15)
C14 Lu1 C2 128.3(3)
C17 Lu1 C15 118.84(17)
C18 Lu1 C15 122.1(3)
N1 Lu1 C15 111.11(14)
C3 Lu1 C15 111.33(13)
C16 Lu1 C15 30.92(15)
C14 Lu1 C15 30.79(15)
C2 Lu1 C15 129.85(13)
C17 Lu1 C4 132.22(14)
C18 Lu1 C4 154.7(2)
N1 Lu1 C4 89.55(12)
C3 Lu1 C4 31.76(12)
C16 Lu1 C4 87.44(16)
C14 Lu1 C4 97.4(3)
C2 Lu1 C4 52.56(11)
C15 Lu1 C4 81.04(13)
C17 Lu1 C19 56.4(3)
C18 Lu1 C19 30.3(3)
N1 Lu1 C19 81.1(3)
C3 Lu1 C19 143.9(3)
C16 Lu1 C19 87.7(3)
C14 Lu1 C19 87.3(4)
C2 Lu1 C19 130.1(2)
C15 Lu1 C19 99.0(3)
C4 Lu1 C19 170.0(3)
C17 Lu1 C1 80.52(17)
C18 Lu1 C1 107.23(16)
N1 Lu1 C1 119.25(16)
C3 Lu1 C1 52.12(16)
C16 Lu1 C1 130.65(18)
C14 Lu1 C1 97.2(3)
C2 Lu1 C1 31.41(15)
C15 Lu1 C1 106.63(17)
C4 Lu1 C1 51.70(16)
C19 Lu1 C1 136.7(3)
C17 Lu1 C5 106.3(2)
C18 Lu1 C5 136.0(3)
N1 Lu1 C5 119.1(2)
C3 Lu1 C5 51.6(2)
C16 Lu1 C5 99.5(2)
C14 Lu1 C5 80.5(3)
C2 Lu1 C5 51.9(2)
C15 Lu1 C5 78.8(2)
C4 Lu1 C5 30.7(2)
C19 Lu1 C5 159.26(16)
C1 Lu1 C5 31.2(2)

loop_
_geom_bond_atom_site_label_1
_geom_bond_atom_site_label_2
_geom_bond_distance
C1 C2 1.418(7)
C1 C5 1.432(10)
C1 C6 1.506(8)
C1 Lu1 2.651(6)
C2 C3 1.418(5)
C2 C7 1.503(5)
C2 Lu1 2.579(3)
C3 C4 1.420(5)
C3 C8 1.518(6)
C3 Lu1 2.557(3)
C4 C5 1.401(10)
C4 C9 1.507(5)
C4 Lu1 2.625(4)
C5 C10 1.517(9)
C5 Lu1 2.669(7)
C8 C11 1.509(7)
C11 N1 1.489(5)
C12 N1 1.479(7)
C13 N1 1.478(5)
C14 C15 1.369(7)
C14 Lu1 2.575(4)
C15 C16 1.374(7)
C15 Lu1 2.581(4)
C16 Lu1 2.572(4)
C17 C18 1.337(11)
C17 Lu1 2.534(4)
C18 C19 1.355(14)
C18 Lu1 2.545(8)
C19 Lu1 2.633(9)
N1 Lu1 2.550(4)
